data_4519453
loop_
_publ_author_name
'Abdel Rahman Al Ahmad'
'Thierry Maris'
'Christian Pellerin'
'James D. Wuest'

_publ_section_title
;
 Adding a Pinch of Salt: Using Ionic Mixed-Crystal Seeds to Search for New
 Solid Forms
;
_journal_name_full 'Crystal Growth & Design'
_journal_page_first 7472
_journal_page_last 7481
_journal_paper_doi 10.1021/acs.cgd.3c00884
_journal_volume 23
_journal_year 2023
_chemical_formula_moiety 'C12 H14 N2, 2(Br), 2(H2 O)'
_chemical_formula_sum 'C12 H18 Br2 N2 O2'
_chemical_formula_weight 382.10
_chemical_name_common 'Paraquat Dibromide Dihydrate'
_chemical_name_systematic
;
 1,1'-dimethyl-4,4'-bipyridin-1-ium dibromide dihydrate
;
_space_group_crystal_system triclinic
_space_group_IT_number 2
_space_group_name_Hall '-P 1'
_space_group_name_H-M_alt 'P -1'
_atom_sites_solution_hydrogens difmap
_atom_sites_solution_primary dual
_cell_angle_alpha 107.877(1)
_cell_angle_beta 101.122(1)
_cell_angle_gamma 93.657(1)
_cell_formula_units_Z 2
_cell_length_a 7.1490(2)
_cell_length_b 10.0023(3)
_cell_length_c 11.5460(3)
_cell_measurement_reflns_used 9225
_cell_measurement_temperature 150
_cell_measurement_theta_max 55.352
_cell_measurement_theta_min 3.591
_cell_volume 764.28(4)
_computing_cell_refinement
;
SAINT (2020) V8.40B; Integration Software for Single Crystal Data.
Bruker AXS Inc., Madison, WI 53719-1173.
;
_computing_data_collection
;
APEX 3 (2019) Bruker AXS Inc., Madison, WI 53719-1173.
;
_computing_data_reduction
;
SAINT (2020) V8.40B; Integration Software for Single Crystal Data.
Bruker AXS Inc., Madison, WI 53719-1173.
;
_computing_molecular_graphics 'Olex2 1.3 (Dolomanov et al., 2009)'
_computing_publication_material 'Olex2 1.3 (Dolomanov et al., 2009)'
_computing_structure_refinement 'XL  (Sheldrick, 2008)'
_computing_structure_solution 'SHELXT 2018/2 (Sheldrick, 2018)'
_diffrn_ambient_temperature 150
_diffrn_detector 'CMOS Area detector'
_diffrn_detector_area_resol_mean 10.42
_diffrn_detector_type 'Bruker CMOS Photon III '
_diffrn_measured_fraction_theta_full 0.973
_diffrn_measured_fraction_theta_max 0.974
_diffrn_measurement_device 'k-geometry diffractometer'
_diffrn_measurement_device_type 'Bruker Venture Metaljet'
_diffrn_measurement_method '\w and \f scans'
_diffrn_radiation_collimation 'Focusing mirrors'
_diffrn_radiation_monochromator 'Helios MX Mirror Optics'
_diffrn_radiation_probe x-ray
_diffrn_radiation_type 'Ga K\a'
_diffrn_radiation_wavelength 1.34139
_diffrn_reflns_av_R_equivalents 0.0381
_diffrn_reflns_av_unetI/netI 0.0254
_diffrn_reflns_Laue_measured_fraction_full 0.973
_diffrn_reflns_Laue_measured_fraction_max 0.974
_diffrn_reflns_limit_h_max 8
_diffrn_reflns_limit_h_min -8
_diffrn_reflns_limit_k_max 12
_diffrn_reflns_limit_k_min -12
_diffrn_reflns_limit_l_max 14
_diffrn_reflns_limit_l_min -14
_diffrn_reflns_number 19945
_diffrn_reflns_point_group_measured_fraction_full 0.973
_diffrn_reflns_point_group_measured_fraction_max 0.974
_diffrn_reflns_theta_full 53.594
_diffrn_reflns_theta_max 55.360
_diffrn_reflns_theta_min 3.590
_diffrn_source 'Metal Jet'
_diffrn_source_current 2.86
_diffrn_source_power 0.199914
_diffrn_source_target Ga
_diffrn_source_type 'Gallium Liquid Metal Jet Source'
_diffrn_source_voltage 69.9
_exptl_absorpt_coefficient_mu 4.444
_exptl_absorpt_correction_T_max 0.2545
_exptl_absorpt_correction_T_min 0.1467
_exptl_absorpt_correction_type multi-scan
_exptl_absorpt_process_details
;
SADABS-2016/2 (Bruker,2016/2) was used for absorption correction.
wR2(int) was 0.1304 before and 0.0608 after correction.
The Ratio of minimum to maximum transmission is 0.5764.
The \l/2 correction factor is Not present.
;
_exptl_crystal_colour 'clear light colourless'
_exptl_crystal_colour_lustre clear
_exptl_crystal_colour_modifier light
_exptl_crystal_colour_primary colourless
_exptl_crystal_density_diffrn 1.660
_exptl_crystal_description irregular
_exptl_crystal_F_000 380
_exptl_crystal_recrystallization_method 'seeded with mixed crystal in a saturated solution'
_exptl_crystal_size_max 0.19
_exptl_crystal_size_mid 0.09
_exptl_crystal_size_min 0.05
_refine_diff_density_max 0.385
_refine_diff_density_min -0.395
_refine_diff_density_rms 0.061
_refine_ls_extinction_coef .
_refine_ls_extinction_method none
_refine_ls_goodness_of_fit_ref 1.077
_refine_ls_hydrogen_treatment refall
_refine_ls_matrix_type full
_refine_ls_number_parameters 235
_refine_ls_number_reflns 2879
_refine_ls_number_restraints 7
_refine_ls_restrained_S_all 1.076
_refine_ls_R_factor_all 0.0198
_refine_ls_R_factor_gt 0.0195
_refine_ls_shift/su_max 0.002
_refine_ls_shift/su_mean 0.000
_refine_ls_structure_factor_coef Fsqd
_refine_ls_weighting_details 'w=1/[\s^2^(Fo^2^)+(0.0268P)^2^+0.2576P] where P=(Fo^2^+2Fc^2^)/3'
_refine_ls_weighting_scheme calc
_refine_ls_wR_factor_gt 0.0522
_refine_ls_wR_factor_ref 0.0524
_reflns_Friedel_coverage 0.000
_reflns_Friedel_fraction_full .
_reflns_Friedel_fraction_max .
_reflns_number_gt 2817
_reflns_number_total 2879
_reflns_threshold_expression 'I > 2\s(I)'
_cod_data_source_file S07_Pq-Br2_2H2O_P-1.cif
_cod_data_source_block jw23092
_cod_database_code 4519453

loop_
_space_group_symop_id
_space_group_symop_operation_xyz
1 'x, y, z'
2 '-x, -y, -z'

loop_
_atom_site_label
_atom_site_type_symbol
_atom_site_fract_x
_atom_site_fract_y
_atom_site_fract_z
_atom_site_U_iso_or_equiv
_atom_site_adp_type
_atom_site_occupancy
_atom_site_site_symmetry_order
_atom_site_calc_flag
_atom_site_refinement_flags_posn
_atom_site_refinement_flags_adp
_atom_site_refinement_flags_occupancy
_atom_site_disorder_assembly
_atom_site_disorder_group
N1 N 0.26056(18) 0.22509(14) 0.47973(12) 0.0262(3) Uani 1 1 d . . . . .
N2 N 0.70254(17) 0.80551(13) 1.00498(12) 0.0253(3) Uani 1 1 d . . . . .
C1 C 0.2339(2) 0.35649(18) 0.47957(15) 0.0313(3) Uani 1 1 d . . . . .
H1 H 0.169(3) 0.366(2) 0.410(2) 0.037(5) Uiso 1 1 d . . . . .
C2 C 0.3129(2) 0.47231(17) 0.58295(15) 0.0306(3) Uani 1 1 d . . . . .
H2 H 0.293(3) 0.560(2) 0.5784(18) 0.036(5) Uiso 1 1 d . . . . .
C3 C 0.4221(2) 0.45346(15) 0.68993(13) 0.0236(3) Uani 1 1 d . . . . .
C4 C 0.4399(2) 0.31507(16) 0.68785(14) 0.0269(3) Uani 1 1 d . . . . .
H4 H 0.510(3) 0.294(2) 0.7581(18) 0.028(4) Uiso 1 1 d . . . . .
C5 C 0.3598(2) 0.20298(16) 0.58210(15) 0.0286(3) Uani 1 1 d . . . . .
H5 H 0.370(3) 0.110(2) 0.5749(17) 0.026(4) Uiso 1 1 d . . . . .
C6 C 0.1894(3) 0.10264(19) 0.36461(16) 0.0337(4) Uani 1 1 d . . . . .
H6A H 0.110(3) 0.129(2) 0.308(2) 0.043(6) Uiso 1 1 d . . . . .
H6B H 0.299(3) 0.071(2) 0.338(2) 0.042(6) Uiso 1 1 d . . . . .
H6C H 0.126(3) 0.033(3) 0.386(2) 0.048(6) Uiso 1 1 d . . . . .
C7 C 0.7138(2) 0.67319(17) 1.00864(15) 0.0270(3) Uani 1 1 d . . . . .
H7 H 0.781(3) 0.6649(19) 1.0814(18) 0.026(4) Uiso 1 1 d . . . . .
C8 C 0.6254(2) 0.55773(16) 0.90808(14) 0.0257(3) Uani 1 1 d . . . . .
H8 H 0.640(3) 0.471(2) 0.9138(18) 0.033(5) Uiso 1 1 d . . . . .
C9 C 0.5186(2) 0.57631(15) 0.80024(13) 0.0236(3) Uani 1 1 d . . . . .
C10 C 0.5104(2) 0.71485(16) 0.79958(14) 0.0270(3) Uani 1 1 d . . . . .
H10 H 0.448(3) 0.737(2) 0.7341(19) 0.030(5) Uiso 1 1 d . . . . .
C11 C 0.6039(2) 0.82699(16) 0.90224(15) 0.0280(3) Uani 1 1 d . . . . .
H11 H 0.605(3) 0.919(2) 0.9057(17) 0.027(4) Uiso 1 1 d . . . . .
C12 C 0.7896(3) 0.92756(19) 1.11742(17) 0.0336(4) Uani 1 1 d . . . . .
H12A H 0.706(4) 0.941(3) 1.171(2) 0.048(6) Uiso 1 1 d . . . . .
H12B H 0.898(4) 0.909(3) 1.159(2) 0.054(7) Uiso 1 1 d . . . . .
H12C H 0.809(4) 1.001(3) 1.094(2) 0.059(7) Uiso 1 1 d . . . . .
Br1 Br 0.25103(2) 0.80266(2) 0.07352(2) 0.02974(8) Uani 1 1 d . . . . .
O2 O 0.0356(2) 0.66979(17) 0.25428(13) 0.0450(3) Uani 1 1 d D . . . .
H2A H 0.096(3) 0.701(2) 0.2235(18) 0.046(7) Uiso 1 1 d D . . . .
H2B H 0.082(4) 0.700(3) 0.3199(14) 0.062(8) Uiso 1 1 d D . . . .
Br2 Br 0.25434(2) 0.83189(2) 0.54940(2) 0.03056(8) Uani 1 1 d . . . . .
O1 O -0.0027(2) 0.37347(18) 0.22252(14) 0.0508(4) Uani 1 1 d D . . . .
H1A H 0.013(3) 0.4457(16) 0.222(2) 0.048(7) Uiso 1 1 d D . . . .
H1B H -0.058(4) 0.335(3) 0.1601(16) 0.078(10) Uiso 1 1 d D . . . .

loop_
_atom_site_aniso_label
_atom_site_aniso_U_11
_atom_site_aniso_U_22
_atom_site_aniso_U_33
_atom_site_aniso_U_23
_atom_site_aniso_U_13
_atom_site_aniso_U_12
N1 0.0258(6) 0.0245(6) 0.0240(6) 0.0040(5) 0.0029(5) -0.0001(5)
N2 0.0237(6) 0.0232(6) 0.0244(6) 0.0035(5) 0.0025(5) 0.0012(5)
C1 0.0353(8) 0.0295(8) 0.0260(8) 0.0103(6) -0.0015(6) 0.0025(6)
C2 0.0367(8) 0.0235(7) 0.0288(8) 0.0094(6) -0.0008(6) 0.0030(6)
C3 0.0242(6) 0.0226(7) 0.0235(7) 0.0073(6) 0.0047(5) 0.0019(5)
C4 0.0302(7) 0.0246(7) 0.0247(7) 0.0086(6) 0.0026(6) 0.0034(6)
C5 0.0321(7) 0.0222(7) 0.0303(8) 0.0082(6) 0.0047(6) 0.0037(6)
C6 0.0363(9) 0.0278(8) 0.0279(8) 0.0007(7) 0.0019(7) -0.0017(7)
C7 0.0265(7) 0.0280(7) 0.0253(7) 0.0096(6) 0.0018(6) 0.0036(6)
C8 0.0294(7) 0.0219(7) 0.0260(7) 0.0089(6) 0.0045(6) 0.0042(5)
C9 0.0237(6) 0.0236(7) 0.0229(7) 0.0073(6) 0.0044(5) 0.0023(5)
C10 0.0314(7) 0.0240(7) 0.0248(7) 0.0093(6) 0.0018(6) 0.0040(6)
C11 0.0310(7) 0.0221(7) 0.0299(8) 0.0086(6) 0.0040(6) 0.0040(6)
C12 0.0354(9) 0.0259(8) 0.0295(8) 0.0008(7) -0.0023(7) 0.0026(7)
Br1 0.03278(11) 0.02693(11) 0.03043(11) 0.01146(7) 0.00546(7) 0.00471(7)
O2 0.0425(7) 0.0564(9) 0.0334(7) 0.0187(6) 0.0004(6) -0.0074(6)
Br2 0.03384(11) 0.02760(11) 0.03095(11) 0.01233(7) 0.00435(7) 0.00411(7)
O1 0.0580(9) 0.0531(9) 0.0374(8) 0.0216(7) -0.0064(6) -0.0027(7)

loop_
_atom_type_symbol
_atom_type_description
_atom_type_scat_dispersion_real
_atom_type_scat_dispersion_imag
_atom_type_scat_source
C C 0.0137 0.0067 'International Tables Vol C Tables 4.2.6.8 and 6.1.1.4'
H H 0.0000 0.0000 'International Tables Vol C Tables 4.2.6.8 and 6.1.1.4'
Br Br -0.9338 1.0006 'International Tables Vol C Tables 4.2.6.8 and 6.1.1.4'
N N 0.0241 0.0134 'International Tables Vol C Tables 4.2.6.8 and 6.1.1.4'
O O 0.0389 0.0241 'International Tables Vol C Tables 4.2.6.8 and 6.1.1.4'

loop_
_geom_angle_atom_site_label_1
_geom_angle_atom_site_label_2
_geom_angle_atom_site_label_3
_geom_angle
_geom_angle_site_symmetry_1
_geom_angle_site_symmetry_3
C1 N1 C5 120.84(13) . .
C1 N1 C6 120.17(14) . .
C5 N1 C6 118.92(14) . .
C7 N2 C12 119.52(14) . .
C11 N2 C7 120.36(13) . .
C11 N2 C12 120.01(14) . .
N1 C1 H1 117.9(13) . .
N1 C1 C2 120.74(15) . .
C2 C1 H1 121.3(13) . .
C1 C2 H2 117.9(13) . .
C1 C2 C3 119.93(15) . .
C3 C2 H2 122.2(13) . .
C2 C3 C9 121.29(13) . .
C4 C3 C2 117.44(13) . .
C4 C3 C9 121.25(13) . .
C3 C4 H4 121.9(11) . .
C5 C4 C3 120.43(14) . .
C5 C4 H4 117.6(11) . .
N1 C5 C4 120.54(14) . .
N1 C5 H5 115.5(12) . .
C4 C5 H5 124.0(12) . .
N1 C6 H6A 110.0(14) . .
N1 C6 H6B 105.7(14) . .
N1 C6 H6C 107.7(15) . .
H6A C6 H6B 113(2) . .
H6A C6 H6C 111(2) . .
H6B C6 H6C 110(2) . .
N2 C7 H7 116.6(12) . .
N2 C7 C8 120.94(14) . .
C8 C7 H7 122.4(12) . .
C7 C8 H8 117.9(12) . .
C7 C8 C9 120.21(14) . .
C9 C8 H8 121.9(13) . .
C8 C9 C3 121.40(13) . .
C10 C9 C3 121.29(13) . .
C10 C9 C8 117.30(13) . .
C9 C10 H10 123.4(12) . .
C11 C10 C9 120.21(14) . .
C11 C10 H10 116.4(12) . .
N2 C11 C10 120.97(14) . .
N2 C11 H11 115.5(12) . .
C10 C11 H11 123.5(12) . .
N2 C12 H12A 108.0(15) . .
N2 C12 H12B 110.9(16) . .
N2 C12 H12C 108.0(17) . .
H12A C12 H12B 106(2) . .
H12A C12 H12C 112(2) . .
H12B C12 H12C 112(2) . .
H2A O2 H2B 104(2) . .
H1A O1 H1B 104(2) . .

loop_
_geom_bond_atom_site_label_1
_geom_bond_atom_site_label_2
_geom_bond_distance
_geom_bond_site_symmetry_2
N1 C1 1.340(2) .
N1 C5 1.344(2) .
N1 C6 1.4784(19) .
N2 C7 1.344(2) .
N2 C11 1.343(2) .
N2 C12 1.4770(19) .
C1 H1 0.89(2) .
C1 C2 1.376(2) .
C2 H2 0.91(2) .
C2 C3 1.400(2) .
C3 C4 1.391(2) .
C3 C9 1.483(2) .
C4 H4 0.95(2) .
C4 C5 1.373(2) .
C5 H5 0.91(2) .
C6 H6A 0.89(3) .
C6 H6B 0.93(2) .
C6 H6C 0.93(3) .
C7 H7 0.91(2) .
C7 C8 1.372(2) .
C8 H8 0.90(2) .
C8 C9 1.401(2) .
C9 C10 1.393(2) .
C10 H10 0.89(2) .
C10 C11 1.376(2) .
C11 H11 0.91(2) .
C12 H12A 0.92(3) .
C12 H12B 0.89(3) .
C12 H12C 0.87(3) .
O2 H2A 0.726(14) .
O2 H2B 0.725(14) .
O1 H1A 0.724(14) .
O1 H1B 0.724(14) .

loop_
_geom_hbond_atom_site_label_D
_geom_hbond_atom_site_label_H
_geom_hbond_atom_site_label_A
_geom_hbond_distance_DH
_geom_hbond_distance_HA
_geom_hbond_distance_DA
_geom_hbond_angle_DHA
_geom_hbond_site_symmetry_A
_geom_hbond_publ_flag
C1 H1 O1 0.89(2) 2.29(2) 3.179(2) 175.6(18) . yes
C7 H7 O2 0.91(2) 2.41(2) 3.300(2) 163.5(15) 1_656 yes
O2 H2A Br1 0.726(14) 2.630(15) 3.3431(15) 168(2) . yes
O2 H2B Br2 0.725(14) 2.581(15) 3.3035(14) 174(3) . yes
O1 H1A O2 0.724(14) 2.148(15) 2.861(2) 169(3) . yes
O1 H1B Br1 0.724(14) 2.668(14) 3.3914(15) 178(3) 2_565 yes

loop_
_geom_torsion_atom_site_label_1
_geom_torsion_atom_site_label_2
_geom_torsion_atom_site_label_3
_geom_torsion_atom_site_label_4
_geom_torsion
_geom_torsion_site_symmetry_1
_geom_torsion_site_symmetry_2
_geom_torsion_site_symmetry_3
_geom_torsion_site_symmetry_4
N1 C1 C2 C3 -0.2(3) . . . .
N2 C7 C8 C9 -1.2(2) . . . .
C1 N1 C5 C4 -1.6(2) . . . .
C1 C2 C3 C4 -2.3(2) . . . .
C1 C2 C3 C9 176.43(15) . . . .
C2 C3 C4 C5 2.9(2) . . . .
C2 C3 C9 C8 179.00(15) . . . .
C2 C3 C9 C10 -2.6(2) . . . .
C3 C4 C5 N1 -1.0(2) . . . .
C3 C9 C10 C11 -178.84(14) . . . .
C4 C3 C9 C8 -2.3(2) . . . .
C4 C3 C9 C10 176.09(14) . . . .
C5 N1 C1 C2 2.1(2) . . . .
C6 N1 C1 C2 -174.67(16) . . . .
C6 N1 C5 C4 175.29(15) . . . .
C7 N2 C11 C10 0.9(2) . . . .
C7 C8 C9 C3 179.77(14) . . . .
C7 C8 C9 C10 1.3(2) . . . .
C8 C9 C10 C11 -0.4(2) . . . .
C9 C3 C4 C5 -175.85(14) . . . .
C9 C10 C11 N2 -0.7(2) . . . .
C11 N2 C7 C8 0.1(2) . . . .
C12 N2 C7 C8 176.41(15) . . . .
C12 N2 C11 C10 -175.43(15) . . . .

_cod_database_fobs_code 4519453
